data_1100436
_chemical_formula_sum 'C57 H51 Cl10 N3 P3 V2'
_space_group_IT_number 2
_symmetry_cell_setting triclinic
_symmetry_Int_Tables_number 2
_symmetry_space_group_name_Hall '-P 1'
_symmetry_space_group_name_H-M 'P -1'
_cell_angle_alpha 68.21(3)
_cell_angle_beta 78.26(3)
_cell_angle_gamma 71.70(3)
_cell_formula_units_Z 2
_cell_length_a 13.665(3)
_cell_length_b 13.838(3)
_cell_length_c 18.545(4)
_cod_database_code 1100436

loop_
_symmetry_equiv_pos_site_id
_symmetry_equiv_pos_as_xyz
1 x,y,z
2 -x,-y,-z

loop_
_atom_site_label
_atom_site_type_symbol
_atom_site_fract_x
_atom_site_fract_y
_atom_site_fract_z
V1 V 0.31078(10) 0.24918(10) 0.19773(7)
V2 V 0.2954(1) 0.04704(10) 0.26871(7)
Cl1 Cl 0.28296(16) 0.35783(16) 0.07535(11)
Cl2 Cl 0.25845(18) 0.03523(17) 0.39753(12)
Cl3 Cl 0.21360(16) -0.00862(16) 0.20046(12)
Cl4 Cl 0.40800(16) -0.13170(15) 0.31116(12)
N1 N 0.1927(5) 0.1981(5) 0.2364(3)
P1 P 0.07044(15) 0.24874(16) 0.23113(11)
N2 N 0.4044(5) 0.1102(5) 0.2067(4)
P2 P 0.52867(15) 0.07160(15) 0.18779(11)
N3 N 0.3404(5) 0.3117(5) 0.2524(4)
P3 P 0.35141(16) 0.37656(17) 0.30435(12)
C1 C 0.0198(4) 0.3646(3) 0.2649(3)
C2 C 0.0724(3) 0.4446(4) 0.2360(3)
H1 H 0.13170 0.43720 0.20140
C3 C 0.0364(5) 0.5356(4) 0.2590(4)
H2 H 0.07170 0.58910 0.23970
C4 C -0.0522(5) 0.5466(4) 0.3108(4)
H3 H -0.07630 0.60740 0.32620
C5 C -0.1049(4) 0.4666(5) 0.3396(3)
H4 H -0.16420 0.47400 0.37430
C6 C -0.0689(4) 0.3756(4) 0.3166(3)
H5 H -0.10410 0.32210 0.33590
C7 C -0.0027(4) 0.1526(4) 0.2891(3)
C8 C -0.0065(4) 0.1177(5) 0.3700(3)
H6 H 0.03000 0.14230 0.39370
C9 C -0.0650(5) 0.0462(5) 0.4154(2)
H7 H -0.06750 0.02290 0.46950
C10 C -0.1196(5) 0.0095(5) 0.3800(3)
H8 H -0.15870 -0.03840 0.41040
C11 C -0.1157(5) 0.0443(5) 0.2991(3)
H9 H -0.15230 0.01970 0.27540
C12 C -0.0573(4) 0.1159(5) 0.2536(2)
H10 H -0.05470 0.13920 0.19950
C13 C 0.0332(4) 0.2990(4) 0.1332(2)
C14 C -0.0546(4) 0.3839(4) 0.1127(3)
H11 H -0.09210 0.41750 0.14870
C15 C -0.0861(4) 0.4188(4) 0.0385(3)
H12 H -0.14480 0.47560 0.02480
C16 C -0.0300(5) 0.3687(5) -0.0153(3)
H13 H -0.05110 0.39200 -0.06490
C17 C 0.0578(5) 0.2837(5) 0.0052(3)
H14 H 0.09540 0.25020 -0.03080
C18 C 0.0893(4) 0.2489(4) 0.0794(3)
H15 H 0.14800 0.19200 0.09310
C19 C 0.5919(4) -0.0041(4) 0.2745(3)
C20 C 0.6724(4) -0.0966(5) 0.2789(3)
H16 H 0.69490 -0.11980 0.23570
C21 C 0.7192(4) -0.1547(4) 0.3477(4)
H17 H 0.77300 -0.21660 0.35060
C22 C 0.6855(5) -0.1202(5) 0.4122(3)
H18 H 0.71680 -0.15900 0.45820
C23 C 0.6050(5) -0.0276(6) 0.4078(3)
H19 H 0.58250 -0.00450 0.45100
C24 C 0.5582(4) 0.0305(4) 0.3390(3)
H20 H 0.50430 0.09240 0.33610
C25 C 0.5806(4) 0.1865(3) 0.1390(3)
C26 C 0.5413(4) 0.2595(4) 0.0698(3)
H21 H 0.48990 0.24790 0.05030
C27 C 0.5786(5) 0.3498(4) 0.0298(3)
H22 H 0.55230 0.39870 -0.01650
C28 C 0.6553(5) 0.3672(4) 0.0589(3)
H23 H 0.68030 0.42760 0.03210
C29 C 0.6947(5) 0.2942(5) 0.1280(4)
H24 H 0.74600 0.30580 0.14750
C30 C 0.6573(4) 0.2039(4) 0.1681(3)
H25 H 0.68370 0.15500 0.21430
C31 C 0.5677(4) -0.0054(4) 0.1220(3)
C32 C 0.5073(3) -0.0678(4) 0.1189(3)
H26 H 0.44500 -0.06910 0.15040
C33 C 0.5400(4) -0.1280(4) 0.0688(3)
H27 H 0.49960 -0.16970 0.06670
C34 C 0.6331(5) -0.1260(5) 0.0217(3)
H28 H 0.65490 -0.16630 -0.01180
C35 C 0.6935(4) -0.0637(5) 0.0249(3)
H29 H 0.75580 -0.06230 -0.00660
C36 C 0.6608(4) -0.0034(4) 0.0750(3)
H30 H 0.70130 0.03830 0.07710
C37 C 0.2481(4) 0.3761(4) 0.3819(3)
C38 C 0.1908(4) 0.3013(4) 0.4011(3)
H31 H 0.20520 0.25400 0.37320
C39 C 0.1121(4) 0.2973(4) 0.4620(3)
H32 H 0.07380 0.24730 0.47480
C40 C 0.0906(4) 0.3681(5) 0.5037(3)
H33 H 0.03790 0.36540 0.54440
C41 C 0.1479(5) 0.4429(5) 0.4845(3)
H34 H 0.13350 0.49020 0.51240
C42 C 0.2266(4) 0.4469(4) 0.4236(3)
H35 H 0.26500 0.49690 0.41080
C43 C 0.4706(4) 0.3215(5) 0.3492(3)
C44 C 0.4725(4) 0.2619(6) 0.4282(3)
H36 H 0.41110 0.25290 0.45910
C45 C 0.5663(6) 0.2157(6) 0.4609(3)
H37 H 0.56760 0.17580 0.51380
C46 C 0.6580(4) 0.2291(7) 0.4147(5)
H38 H 0.72070 0.19820 0.43660
C47 C 0.6560(4) 0.2887(7) 0.3357(5)
H39 H 0.71740 0.29770 0.30480
C48 C 0.5623(5) 0.3349(6) 0.3029(3)
H40 H 0.56100 0.37480 0.25010
C49 C 0.3438(5) 0.5156(3) 0.2451(3)
C50 C 0.2949(5) 0.5590(4) 0.1769(3)
H41 H 0.27340 0.51480 0.15940
C51 C 0.2782(5) 0.6685(4) 0.1350(3)
H42 H 0.24550 0.69750 0.08940
C52 C 0.3103(6) 0.7345(3) 0.1612(4)
H43 H 0.29910 0.80780 0.13310
C53 C 0.3592(6) 0.6911(5) 0.2293(4)
H44 H 0.38070 0.73530 0.24680
C54 C 0.3760(5) 0.5816(5) 0.2713(3)
H45 H 0.40870 0.55260 0.31690
C55 C 0.0175(12) -0.0709(12) 0.1269(8)
Cl5 Cl 0.1584(3) -0.2665(3) 0.47284(17)
Cl6 Cl 0.0916(2) -0.2424(3) 0.32821(16)
C56 C 0.1578(9) -0.1925(9) 0.3736(6)
Cl7 Cl -0.0538(3) -0.1642(3) 0.1578(2)
Cl8 Cl -0.0764(4) 0.0583(4) 0.0831(3)
Cl9? Cl 0.1095(11) -0.1113(14) 0.0384(10)
C57 C -0.3483(17) -0.3884(18) 0.2033(13)
Cl10 Cl -0.3608(6) -0.4280(5) 0.1398(4)
Cl11 Cl -0.2463(6) -0.3371(6) 0.1905(4)
Cl12? Cl -0.39990 0.54430 0.43230
C58? C -0.39990 0.54430 0.43230
Cl13? Cl -0.35720 -0.33650 0.26630
C59? C -0.38180 -0.39650 0.34150
Cl14? Cl -0.38180 -0.39650 0.34150
Cl15? Cl 0.41360 0.58430 0.47230

loop_
_atom_type_symbol
_atom_type_radius_bond
C 0.68
H 0.23
Cl 0.99
N 0.68
P 1.05
V 1.33
